data_7006807
loop_
_publ_author_name
'Zuccaccia, Daniele'
'Bellachioma, Gianfranco'
'Cardaci, Giuseppe'
'Zuccaccia, Cristiano'
'Macchioni, Alceo'

_publ_section_title
;
 Aggregation tendency and reactivity toward AgX of cationic
 half-sandwich ruthenium(II) complexes bearing neutral N,O-ligands.
;
_journal_issue 16
_journal_name_full 'Dalton transactions (Cambridge, England : 2003)'
_journal_page_first 1963
_journal_page_last 1971
_journal_paper_doi 10.1039/b514269e
_journal_year 2006
_chemical_compound_source 'synthesis as described'
_chemical_formula_moiety 'C22 H23 Cl N O Ru, P F6, 0.5(C2 O2)'
_chemical_formula_sum 'C23 H23 Cl F6 N O2 P Ru'
_chemical_formula_weight 626.91
_chemical_name_common (Ru(h6-cymene)(2-benzoylpyridine)Cl)PF6
_chemical_name_systematic
;
?
;
_space_group_IT_number 15
_symmetry_cell_setting monoclinic
_symmetry_Int_Tables_number 15
_symmetry_space_group_name_Hall '-C 2yc'
_symmetry_space_group_name_H-M 'C 1 2/c 1'
_atom_sites_solution_hydrogens geom
_atom_sites_solution_primary direct
_atom_sites_solution_secondary difmap
_audit_creation_method SHELXL-97
_cell_angle_alpha 90.00
_cell_angle_beta 121.318(6)
_cell_angle_gamma 90.00
_cell_formula_units_Z 8
_cell_length_a 30.0777(18)
_cell_length_b 9.1795(5)
_cell_length_c 22.0930(12)
_cell_measurement_temperature 295(2)
_cell_volume 5211.1(6)
_computing_cell_refinement 'CRYSALIS (CCD 171) software'
_computing_data_collection 'XCALIBUR (Kuma4CCD) diffractometer'
_computing_data_reduction 'CRYSALIS (CCD 171) software'
_computing_publication_material 'WinGX publication routines (Farrugia, 1999)'
_computing_structure_refinement 'SHELXL-97 (Sheldrick, 1997)'
_computing_structure_solution 'Sir97 (Giacovazzo)'
_diffrn_ambient_temperature 295(2)
_diffrn_measured_fraction_theta_full 0.992
_diffrn_measured_fraction_theta_max 0.982
_diffrn_radiation_monochromator graphite
_diffrn_radiation_source 'fine-focus sealed tube'
_diffrn_radiation_type MoK\a
_diffrn_radiation_wavelength 0.71073
_diffrn_reflns_av_R_equivalents 0.0336
_diffrn_reflns_av_sigmaI/netI 0.0311
_diffrn_reflns_limit_h_max 36
_diffrn_reflns_limit_h_min -37
_diffrn_reflns_limit_k_max 11
_diffrn_reflns_limit_k_min -11
_diffrn_reflns_limit_l_max 26
_diffrn_reflns_limit_l_min -25
_diffrn_reflns_number 22086
_diffrn_reflns_theta_full 25.00
_diffrn_reflns_theta_max 26.27
_diffrn_reflns_theta_min 3.25
_exptl_absorpt_coefficient_mu 0.829
_exptl_absorpt_correction_T_max 0.9468
_exptl_absorpt_correction_T_min 0.8682
_exptl_absorpt_correction_type multi-scan
_exptl_absorpt_process_details r.h.blessing,actacryst.(1995),a51,33-38
_exptl_crystal_colour orange
_exptl_crystal_density_diffrn 1.598
_exptl_crystal_density_method 'not measured'
_exptl_crystal_description prism
_exptl_crystal_F_000 2512
_exptl_crystal_size_max 0.15
_exptl_crystal_size_mid 0.1
_exptl_crystal_size_min 0.07
_refine_diff_density_max 0.825
_refine_diff_density_min -0.512
_refine_diff_density_rms 0.076
_refine_ls_extinction_coef 0.00021(8)
_refine_ls_extinction_expression Fc^*^=kFc[1+0.001xFc^2^\l^3^/sin(2\q)]^-1/4^
_refine_ls_extinction_method SHELXL
_refine_ls_goodness_of_fit_ref 0.999
_refine_ls_hydrogen_treatment constr
_refine_ls_matrix_type full
_refine_ls_number_parameters 342
_refine_ls_number_reflns 5121
_refine_ls_number_restraints 0
_refine_ls_restrained_S_all 0.999
_refine_ls_R_factor_all 0.0590
_refine_ls_R_factor_gt 0.0380
_refine_ls_shift/su_max 0.001
_refine_ls_shift/su_mean 0.000
_refine_ls_structure_factor_coef Fsqd
_refine_ls_weighting_details 'calc w=1/[\s^2^(Fo^2^)+(0.0701P)^2^+0.0000P] where P=(Fo^2^+2Fc^2^)/3'
_refine_ls_weighting_scheme calc
_refine_ls_wR_factor_gt 0.1005
_refine_ls_wR_factor_ref 0.1079
_reflns_number_gt 3434
_reflns_number_total 5121
_reflns_threshold_expression >2sigma(I)
_cod_data_source_file b514269e.txt
_cod_data_source_block 1PF6
_cod_original_cell_volume 5211.1(5)
_cod_original_sg_symbol_H-M 'C 2/c'
_cod_database_code 7006807

loop_
_symmetry_equiv_pos_as_xyz
'x, y, z'
'-x, y, -z+1/2'
'x+1/2, y+1/2, z'
'-x+1/2, y+1/2, -z+1/2'
'-x, -y, -z'
'x, -y, z-1/2'
'-x+1/2, -y+1/2, -z'
'x+1/2, -y+1/2, z-1/2'

loop_
_atom_site_label
_atom_site_type_symbol
_atom_site_fract_x
_atom_site_fract_y
_atom_site_fract_z
_atom_site_U_iso_or_equiv
_atom_site_adp_type
_atom_site_occupancy
_atom_site_symmetry_multiplicity
_atom_site_calc_flag
_atom_site_refinement_flags
_atom_site_disorder_assembly
_atom_site_disorder_group
C1 C 0.23111(15) 0.0447(4) 0.46447(19) 0.0456(9) Uani 1 1 d . . .
H1 H 0.1955 0.0343 0.4456 0.064(6) Uiso 1 1 calc R . .
C2 C 0.26294(16) 0.0658(5) 0.5363(2) 0.0554(10) Uani 1 1 d . . .
H2 H 0.2489 0.0711 0.5651 0.064(6) Uiso 1 1 calc R . .
C3 C 0.31521(17) 0.0789(5) 0.5649(2) 0.0601(11) Uani 1 1 d . . .
H3 H 0.3373 0.0923 0.6135 0.064(6) Uiso 1 1 calc R . .
C4 C 0.33492(15) 0.0720(4) 0.52059(19) 0.0557(10) Uani 1 1 d . . .
H4 H 0.3706 0.0772 0.5394 0.064(6) Uiso 1 1 calc R . .
C5 C 0.30141(13) 0.0574(4) 0.44852(17) 0.0385(8) Uani 1 1 d . . .
C6 C 0.31616(13) 0.0479(4) 0.39458(18) 0.0382(8) Uani 1 1 d . . .
C7 C 0.36813(12) 0.0797(4) 0.40819(18) 0.0423(8) Uani 1 1 d . . .
C8 C 0.39762(14) 0.1947(4) 0.4503(2) 0.0560(10) Uani 1 1 d . . .
H8 H 0.3855 0.2521 0.4735 0.085(7) Uiso 1 1 calc R . .
C9 C 0.44560(17) 0.2237(5) 0.4577(2) 0.0745(13) Uani 1 1 d . . .
H9 H 0.4655 0.3009 0.4862 0.085(7) Uiso 1 1 calc R . .
C10 C 0.46382(18) 0.1418(6) 0.4244(3) 0.0911(16) Uani 1 1 d . . .
H10 H 0.4964 0.1609 0.4309 0.085(7) Uiso 1 1 calc R . .
C11 C 0.4334(2) 0.0289(6) 0.3803(3) 0.0891(17) Uani 1 1 d . . .
H11 H 0.4454 -0.0264 0.3564 0.085(7) Uiso 1 1 calc R . .
C12 C 0.38624(16) -0.0016(4) 0.3717(3) 0.0615(11) Uani 1 1 d . . .
H12 H 0.3660 -0.0765 0.3416 0.085(7) Uiso 1 1 calc R . .
C13 C 0.19679(13) -0.2376(3) 0.28738(18) 0.0392(8) Uani 1 1 d . . .
C14 C 0.18294(13) -0.1527(4) 0.22452(18) 0.0429(8) Uani 1 1 d . . .
H14 H 0.1994 -0.1726 0.1996 0.039(5) Uiso 1 1 calc R . .
C15 C 0.14580(14) -0.0422(4) 0.20036(19) 0.0457(9) Uani 1 1 d . . .
H15 H 0.1377 0.0087 0.1595 0.039(5) Uiso 1 1 calc R . .
C16 C 0.11970(14) -0.0053(4) 0.2373(2) 0.0468(9) Uani 1 1 d . . .
C17 C 0.13273(13) -0.0866(4) 0.29858(19) 0.0489(9) Uani 1 1 d . . .
H17 H 0.1163 -0.0660 0.3235 0.039(5) Uiso 1 1 calc R . .
C18 C 0.17055(14) -0.1993(4) 0.32275(19) 0.0462(9) Uani 1 1 d . . .
H18 H 0.1784 -0.2501 0.3635 0.039(5) Uiso 1 1 calc R . .
C19 C 0.23837(16) -0.3480(4) 0.3145(2) 0.0583(11) Uani 1 1 d . . .
H19A H 0.2525 -0.3616 0.3644 0.070(7) Uiso 1 1 calc R . .
H19B H 0.2654 -0.3158 0.3067 0.070(7) Uiso 1 1 calc R . .
H19C H 0.2243 -0.4385 0.2902 0.070(7) Uiso 1 1 calc R . .
C20 C 0.08087(15) 0.1156(5) 0.2108(2) 0.0665(12) Uani 1 1 d . . .
H20 H 0.0947 0.1928 0.1946 0.077(14) Uiso 1 1 calc R . .
C21 C 0.03035(19) 0.0637(7) 0.1460(3) 0.117(2) Uani 1 1 d . . .
H21A H 0.0055 0.1417 0.1283 0.129(9) Uiso 1 1 calc R . .
H21B H 0.0167 -0.0171 0.1589 0.129(9) Uiso 1 1 calc R . .
H21C H 0.0371 0.0337 0.1098 0.129(9) Uiso 1 1 calc R . .
C22 C 0.0719(2) 0.1824(6) 0.2652(3) 0.1062(19) Uani 1 1 d . . .
H22A H 0.1045 0.2123 0.3054 0.129(9) Uiso 1 1 calc R . .
H22B H 0.0558 0.1122 0.2801 0.129(9) Uiso 1 1 calc R . .
H22C H 0.0495 0.2656 0.2453 0.129(9) Uiso 1 1 calc R . .
Cl1 Cl 0.20593(3) 0.25729(9) 0.30101(5) 0.0462(2) Uani 1 1 d . . .
F1 F 0.42674(12) -0.4216(4) 0.50145(19) 0.1229(11) Uani 1 1 d . . .
F2 F 0.36019(16) -0.2693(4) 0.4400(2) 0.1533(16) Uani 1 1 d . . .
F3 F 0.33556(12) -0.3002(3) 0.5173(2) 0.1260(13) Uani 1 1 d . . .
F4 F 0.39997(18) -0.4546(7) 0.5765(2) 0.190(2) Uani 1 1 d . . .
F5 F 0.34425(14) -0.4884(3) 0.4627(2) 0.1165(13) Uani 1 1 d . . .
F6 F 0.41412(15) -0.2223(5) 0.5469(3) 0.1698(18) Uani 1 1 d . . .
N1 N 0.24920(11) 0.0386(3) 0.42078(14) 0.0379(7) Uani 1 1 d . . .
O1 O 0.28158(9) 0.0094(2) 0.33413(12) 0.0386(5) Uani 1 1 d . . .
P1 P 0.38132(4) -0.35905(13) 0.50936(6) 0.0646(3) Uani 1 1 d . . .
Ru1 Ru 0.204774(9) -0.00146(3) 0.311708(13) 0.03266(12) Uani 1 1 d . . .
C23A C 0.0507(11) 0.630(3) 0.2589(15) 0.128(11) Uani 0.50 1 d P . 2
O2B O 0.0396(5) 0.4971(12) 0.3158(8) 0.209(9) Uani 0.50 1 d P A 3
O2A O 0.0192(6) 0.6881(15) 0.2832(5) 0.173(5) Uani 0.50 1 d P . 2
C23B C 0.0569(10) 0.578(2) 0.2827(14) 0.089(6) Uani 0.50 1 d P A 3

loop_
_atom_site_aniso_label
_atom_site_aniso_U_11
_atom_site_aniso_U_22
_atom_site_aniso_U_33
_atom_site_aniso_U_23
_atom_site_aniso_U_13
_atom_site_aniso_U_12
C1 0.052(2) 0.049(2) 0.038(2) -0.0024(16) 0.0261(18) -0.0066(17)
C2 0.074(3) 0.058(2) 0.041(2) -0.0033(19) 0.035(2) -0.005(2)
C3 0.073(3) 0.070(3) 0.029(2) -0.0054(19) 0.022(2) -0.009(2)
C4 0.052(2) 0.061(3) 0.041(2) -0.001(2) 0.0152(19) -0.006(2)
C5 0.0420(19) 0.0369(17) 0.035(2) -0.0022(15) 0.0192(16) -0.0043(15)
C6 0.0405(19) 0.0328(16) 0.038(2) 0.0024(15) 0.0178(17) 0.0008(15)
C7 0.0361(18) 0.046(2) 0.039(2) 0.0027(17) 0.0157(16) -0.0005(16)
C8 0.054(2) 0.060(2) 0.048(2) -0.0048(19) 0.0219(19) -0.0123(19)
C9 0.054(3) 0.083(3) 0.067(3) -0.004(2) 0.017(2) -0.029(2)
C10 0.051(3) 0.116(5) 0.106(4) -0.008(3) 0.041(3) -0.024(3)
C11 0.064(3) 0.104(4) 0.119(5) -0.021(3) 0.061(3) -0.008(3)
C12 0.053(2) 0.060(3) 0.076(3) -0.008(2) 0.037(2) -0.0112(19)
C13 0.0454(19) 0.0330(17) 0.0408(19) -0.0127(15) 0.0236(16) -0.0151(15)
C14 0.050(2) 0.0430(19) 0.037(2) -0.0129(16) 0.0229(17) -0.0112(16)
C15 0.045(2) 0.054(2) 0.0317(19) -0.0026(16) 0.0154(17) -0.0090(17)
C16 0.0348(18) 0.053(2) 0.045(2) -0.0049(17) 0.0146(17) -0.0092(16)
C17 0.0423(19) 0.060(2) 0.049(2) -0.0148(19) 0.0269(18) -0.0174(18)
C18 0.052(2) 0.042(2) 0.041(2) 0.0003(16) 0.0220(18) -0.0154(17)
C19 0.071(3) 0.041(2) 0.058(3) -0.0031(18) 0.030(2) 0.0054(19)
C20 0.043(2) 0.069(3) 0.078(3) 0.001(2) 0.025(2) 0.004(2)
C21 0.058(3) 0.130(5) 0.103(5) -0.007(4) 0.000(3) 0.025(3)
C22 0.070(3) 0.100(4) 0.136(5) -0.015(4) 0.045(3) 0.022(3)
Cl1 0.0554(5) 0.0346(5) 0.0504(5) 0.0000(4) 0.0288(4) -0.0035(4)
F1 0.088(2) 0.157(3) 0.159(3) 0.007(3) 0.088(2) 0.019(2)
F2 0.145(3) 0.161(4) 0.139(3) 0.077(3) 0.063(3) -0.002(3)
F3 0.109(2) 0.097(2) 0.226(4) -0.016(2) 0.124(3) -0.0022(18)
F4 0.150(4) 0.317(6) 0.127(3) 0.129(4) 0.090(3) 0.079(4)
F5 0.090(2) 0.083(2) 0.157(4) -0.0233(17) 0.051(2) -0.0102(15)
F6 0.114(3) 0.195(4) 0.221(5) -0.108(3) 0.102(3) -0.085(3)
N1 0.0427(16) 0.0399(15) 0.0296(15) -0.0005(12) 0.0177(13) -0.0046(12)
O1 0.0362(12) 0.0461(14) 0.0335(13) -0.0050(10) 0.0182(11) -0.0027(10)
P1 0.0555(6) 0.0762(8) 0.0705(8) 0.0065(6) 0.0387(6) -0.0024(6)
Ru1 0.03521(17) 0.03472(18) 0.02894(18) -0.00258(11) 0.01730(13) -0.00461(11)
C23A 0.16(2) 0.12(2) 0.16(2) -0.068(15) 0.12(2) -0.116(18)
O2B 0.106(8) 0.132(9) 0.194(13) -0.109(9) -0.059(8) 0.060(7)
O2A 0.213(14) 0.190(11) 0.098(7) -0.057(6) 0.068(9) -0.103(11)
C23B 0.098(10) 0.062(11) 0.132(15) -0.004(9) 0.076(10) -0.033(9)

loop_
_atom_type_symbol
_atom_type_description
_atom_type_scat_dispersion_real
_atom_type_scat_dispersion_imag
_atom_type_scat_source
C C 0.0033 0.0016 'International Tables Vol C Tables 4.2.6.8 and 6.1.1.4'
H H 0.0000 0.0000 'International Tables Vol C Tables 4.2.6.8 and 6.1.1.4'
Cl Cl 0.1484 0.1585 'International Tables Vol C Tables 4.2.6.8 and 6.1.1.4'
F F 0.0171 0.0103 'International Tables Vol C Tables 4.2.6.8 and 6.1.1.4'
N N 0.0061 0.0033 'International Tables Vol C Tables 4.2.6.8 and 6.1.1.4'
O O 0.0106 0.0060 'International Tables Vol C Tables 4.2.6.8 and 6.1.1.4'
P P 0.1023 0.0942 'International Tables Vol C Tables 4.2.6.8 and 6.1.1.4'
Ru Ru -1.2594 0.8363 'International Tables Vol C Tables 4.2.6.8 and 6.1.1.4'

loop_
_geom_angle_atom_site_label_1
_geom_angle_atom_site_label_2
_geom_angle_atom_site_label_3
_geom_angle
_geom_angle_site_symmetry_1
_geom_angle_site_symmetry_3
_geom_angle_publ_flag
N1 C1 C2 122.7(4) . . ?
C3 C2 C1 119.4(4) . . ?
C2 C3 C4 118.9(4) . . ?
C5 C4 C3 119.8(4) . . ?
N1 C5 C4 120.6(3) . . ?
N1 C5 C6 112.8(3) . . ?
C4 C5 C6 126.3(3) . . ?
O1 C6 C7 119.1(3) . . ?
O1 C6 C5 116.7(3) . . ?
C7 C6 C5 124.2(3) . . ?
C8 C7 C12 119.3(3) . . ?
C8 C7 C6 122.4(3) . . ?
C12 C7 C6 118.0(3) . . ?
C7 C8 C9 119.3(4) . . ?
C10 C9 C8 121.3(4) . . ?
C9 C10 C11 119.4(4) . . ?
C12 C11 C10 120.7(5) . . ?
C11 C12 C7 120.0(4) . . ?
C18 C13 C14 115.5(3) . . ?
C18 C13 C19 123.1(3) . . ?
C14 C13 C19 121.3(3) . . ?
C18 C13 Ru1 69.17(18) . . ?
C14 C13 Ru1 69.39(17) . . ?
C19 C13 Ru1 127.7(2) . . ?
C15 C14 C13 122.1(3) . . ?
C15 C14 Ru1 71.9(2) . . ?
C13 C14 Ru1 72.04(18) . . ?
C14 C15 C16 121.3(3) . . ?
C14 C15 Ru1 71.0(2) . . ?
C16 C15 Ru1 71.6(2) . . ?
C17 C16 C15 117.3(3) . . ?
C17 C16 C20 122.7(4) . . ?
C15 C16 C20 120.0(4) . . ?
C17 C16 Ru1 70.0(2) . . ?
C15 C16 Ru1 70.3(2) . . ?
C20 C16 Ru1 130.4(3) . . ?
C16 C17 C18 121.0(3) . . ?
C16 C17 Ru1 72.5(2) . . ?
C18 C17 Ru1 70.38(19) . . ?
C13 C18 C17 122.8(3) . . ?
C13 C18 Ru1 73.20(19) . . ?
C17 C18 Ru1 71.39(19) . . ?
C16 C20 C22 115.0(4) . . ?
C16 C20 C21 109.3(4) . . ?
C22 C20 C21 112.1(4) . . ?
C1 N1 C5 118.4(3) . . ?
C1 N1 Ru1 125.8(2) . . ?
C5 N1 Ru1 115.8(2) . . ?
C6 O1 Ru1 118.1(2) . . ?
F6 P1 F2 85.3(3) . . ?
F6 P1 F4 97.7(3) . . ?
F2 P1 F4 176.9(3) . . ?
F6 P1 F3 90.7(2) . . ?
F2 P1 F3 89.7(2) . . ?
F4 P1 F3 89.5(2) . . ?
F6 P1 F1 90.4(2) . . ?
F2 P1 F1 91.0(2) . . ?
F4 P1 F1 89.8(2) . . ?
F3 P1 F1 178.7(2) . . ?
F6 P1 F5 173.4(3) . . ?
F2 P1 F5 88.1(2) . . ?
F4 P1 F5 88.9(3) . . ?
F3 P1 F5 88.2(2) . . ?
F1 P1 F5 90.7(2) . . ?
N1 Ru1 O1 75.76(10) . . ?
N1 Ru1 C18 94.25(12) . . ?
O1 Ru1 C18 122.91(11) . . ?
N1 Ru1 C17 102.25(12) . . ?
O1 Ru1 C17 161.14(12) . . ?
C18 Ru1 C17 38.23(13) . . ?
N1 Ru1 C14 147.99(12) . . ?
O1 Ru1 C14 91.60(11) . . ?
C18 Ru1 C14 67.83(13) . . ?
C17 Ru1 C14 80.33(13) . . ?
N1 Ru1 C15 169.24(12) . . ?
O1 Ru1 C15 115.00(12) . . ?
C18 Ru1 C15 80.11(14) . . ?
C17 Ru1 C15 67.68(14) . . ?
C14 Ru1 C15 37.17(13) . . ?
N1 Ru1 C16 131.22(13) . . ?
O1 Ru1 C16 152.13(13) . . ?
C18 Ru1 C16 68.62(13) . . ?
C17 Ru1 C16 37.53(14) . . ?
C14 Ru1 C16 68.42(14) . . ?
C15 Ru1 C16 38.12(14) . . ?
N1 Ru1 C13 112.02(12) . . ?
O1 Ru1 C13 94.07(10) . . ?
C18 Ru1 C13 37.63(12) . . ?
C17 Ru1 C13 69.00(13) . . ?
C14 Ru1 C13 38.57(12) . . ?
C15 Ru1 C13 68.80(14) . . ?
C16 Ru1 C13 82.32(12) . . ?
N1 Ru1 Cl1 84.60(8) . . ?
O1 Ru1 Cl1 84.57(6) . . ?
C18 Ru1 Cl1 151.43(10) . . ?
C17 Ru1 Cl1 114.10(11) . . ?
C14 Ru1 Cl1 123.97(9) . . ?
C15 Ru1 Cl1 95.94(10) . . ?
C16 Ru1 Cl1 90.74(9) . . ?
C13 Ru1 Cl1 162.52(10) . . ?

loop_
_geom_bond_atom_site_label_1
_geom_bond_atom_site_label_2
_geom_bond_distance
_geom_bond_site_symmetry_2
_geom_bond_publ_flag
C1 N1 1.333(4) . ?
C1 C2 1.376(5) . ?
C2 C3 1.361(6) . ?
C3 C4 1.386(5) . ?
C4 C5 1.379(5) . ?
C5 N1 1.368(4) . ?
C5 C6 1.475(5) . ?
C6 O1 1.243(4) . ?
C6 C7 1.460(5) . ?
C7 C8 1.381(5) . ?
C7 C12 1.399(5) . ?
C8 C9 1.391(6) . ?
C9 C10 1.351(7) . ?
C10 C11 1.391(7) . ?
C11 C12 1.358(6) . ?
C13 C18 1.413(5) . ?
C13 C14 1.452(5) . ?
C13 C19 1.474(5) . ?
C13 Ru1 2.216(3) . ?
C14 C15 1.393(5) . ?
C14 Ru1 2.180(3) . ?
C15 C16 1.437(5) . ?
C15 Ru1 2.191(4) . ?
C16 C17 1.411(5) . ?
C16 C20 1.492(5) . ?
C16 Ru1 2.209(4) . ?
C17 C18 1.421(5) . ?
C17 Ru1 2.176(3) . ?
C18 Ru1 2.163(3) . ?
C20 C22 1.494(7) . ?
C20 C21 1.525(6) . ?
Cl1 Ru1 2.3890(9) . ?
F1 P1 1.573(3) . ?
F2 P1 1.554(4) . ?
F3 P1 1.571(3) . ?
F4 P1 1.555(4) . ?
F5 P1 1.588(3) . ?
F6 P1 1.545(4) . ?
N1 Ru1 2.093(3) . ?
O1 Ru1 2.098(2) . ?
C23A O2A 1.41(3) . ?
C23A O2A 1.88(4) 2 ?
O2B C23B 1.33(3) . ?
O2A O2A 1.31(2) 2 ?
O2A C23A 1.88(4) 2 ?
